data_4081212
loop_
_publ_author_name
'Gioria, Estefan\'ia'
'Mart\'inez-Ilarduya, Jes\'us M.'
'Garc\'ia-Cuadrado, Domingo'
'Miguel, Jes\'us A.'
'Genov, Miroslav'
'Espinet, Pablo'

_publ_section_title
;
 Phosphines with Tethered Electron-Withdrawing Olefins as Ligands for
 Efficient Pd-Catalyzed Aryl-Alkyl Coupling
;
_journal_issue 15
_journal_name_full Organometallics
_journal_page_first 4255
_journal_paper_doi 10.1021/om4004303
_journal_volume 32
_journal_year 2013
_chemical_formula_sum 'C54 H34 Cl2 F8 O2 P2 Pd'
_chemical_formula_weight 1106.05
_chemical_name_systematic
; 
 ? 
;
_space_group_IT_number 14
_symmetry_cell_setting monoclinic
_symmetry_space_group_name_Hall '-P 2ybc'
_symmetry_space_group_name_H-M 'P 1 21/c 1'
_atom_sites_solution_hydrogens geom
_atom_sites_solution_primary direct
_atom_sites_solution_secondary difmap
_audit_creation_method SHELXL-97
_cell_angle_alpha 90.00
_cell_angle_beta 107.310(2)
_cell_angle_gamma 90.00
_cell_formula_units_Z 2
_cell_length_a 11.0505(2)
_cell_length_b 19.4514(3)
_cell_length_c 11.6614(2)
_cell_measurement_reflns_used 5891
_cell_measurement_temperature 293(2)
_cell_measurement_theta_max 28.6772
_cell_measurement_theta_min 2.0898
_cell_volume 2393.06(7)
_computing_cell_refinement
; 
CrysAlisPro, Oxford Diffraction Ltd.,
Version 1.171.33.51 (release 27-10-2009 CrysAlis171 .NET)
(compiled Oct 27 2009,12:04:35)  
;
_computing_data_collection
; 
CrysAlisPro, Oxford Diffraction Ltd.,
Version 1.171.33.51 (release 27-10-2009 CrysAlis171 .NET)
(compiled Oct 27 2009,12:04:35)
;
_computing_data_reduction
; 
CrysAlisPro, Oxford Diffraction Ltd.,
Version 1.171.33.51 (release 27-10-2009 CrysAlis171 .NET)
(compiled Oct 27 2009,12:04:35)  
;
_computing_molecular_graphics 'SHELXL-97 (Sheldrick, 2008)'
_computing_publication_material 'SHELXL-97 (Sheldrick, 2008)'
_computing_structure_refinement 'SHELXL-97 (Sheldrick, 2008)'
_computing_structure_solution 'SHELXL-97 (Sheldrick, 2008)'
_diffrn_ambient_temperature 293(2)
_diffrn_detector_area_resol_mean 10.4757
_diffrn_measured_fraction_theta_full 0.998
_diffrn_measured_fraction_theta_max 0.874
_diffrn_measurement_details
;
  1 omega   64.00  116.00   1.0000   27.3300
omega____ theta____ kappa____ phi______ frames
    -       21.5439  179.0000 -180.0000 52

  2 omega  -74.00  107.00   1.0000   27.3300
omega____ theta____ kappa____ phi______ frames
    -       21.5439    0.0000  150.0000 181
;
_diffrn_measurement_device_type 'SuperNova (Mo) X-ray Source'
_diffrn_measurement_method '\w scans'
_diffrn_orient_matrix_UB_11 0.0264986000
_diffrn_orient_matrix_UB_12 -0.0198735000
_diffrn_orient_matrix_UB_13 -0.0375224000
_diffrn_orient_matrix_UB_21 0.0542345000
_diffrn_orient_matrix_UB_22 -0.0066080000
_diffrn_orient_matrix_UB_23 0.0495462000
_diffrn_orient_matrix_UB_31 -0.0296135000
_diffrn_orient_matrix_UB_32 -0.0298455000
_diffrn_orient_matrix_UB_33 0.0140659000
_diffrn_radiation_monochromator mirror
_diffrn_radiation_source 'fine-focus sealed tube'
_diffrn_radiation_type MoK\a
_diffrn_radiation_wavelength 0.71073
_diffrn_reflns_av_R_equivalents 0.0260
_diffrn_reflns_av_sigmaI/netI 0.0714
_diffrn_reflns_limit_h_max 8
_diffrn_reflns_limit_h_min -14
_diffrn_reflns_limit_k_max 23
_diffrn_reflns_limit_k_min -26
_diffrn_reflns_limit_l_max 15
_diffrn_reflns_limit_l_min -15
_diffrn_reflns_number 10588
_diffrn_reflns_theta_full 26.00
_diffrn_reflns_theta_max 28.74
_diffrn_reflns_theta_min 2.09
_exptl_absorpt_coefficient_mu 0.640
_exptl_absorpt_correction_T_max 0.928
_exptl_absorpt_correction_T_min 0.835
_exptl_absorpt_correction_type analytical
_exptl_absorpt_process_details
; 
CrysAlisPro, Agilent Technologies,
Version 1.171.35.11 (release 16-05-2011 CrysAlis171 .NET)
(compiled May 16 2011,17:55:39)
Analytical numeric absorption correction using a multifaceted crystal
            model based on expressions derived by R.C. Clark & J.S. Reid.
(Clark, R. C. & Reid, J. S. (1995). Acta Cryst. A51, 887-897) 
;
_exptl_crystal_colour YELLOW
_exptl_crystal_density_diffrn 1.535
_exptl_crystal_density_method 'not measured'
_exptl_crystal_description PRISM
_exptl_crystal_F_000 1112
_exptl_crystal_size_max 0.4758
_exptl_crystal_size_mid 0.3575
_exptl_crystal_size_min 0.1499
_refine_diff_density_max 0.517
_refine_diff_density_min -0.309
_refine_diff_density_rms 0.066
_refine_ls_extinction_method none
_refine_ls_goodness_of_fit_ref 1.107
_refine_ls_hydrogen_treatment constr
_refine_ls_matrix_type full
_refine_ls_number_parameters 313
_refine_ls_number_reflns 5420
_refine_ls_number_restraints 0
_refine_ls_restrained_S_all 1.107
_refine_ls_R_factor_all 0.0593
_refine_ls_R_factor_gt 0.0407
_refine_ls_shift/su_max 0.000
_refine_ls_shift/su_mean 0.000
_refine_ls_structure_factor_coef Fsqd
_refine_ls_weighting_details 'calc w=1/[\s^2^(Fo^2^)+(0.0240P)^2^+1.3387P] where P=(Fo^2^+2Fc^2^)/3'
_refine_ls_weighting_scheme calc
_refine_ls_wR_factor_gt 0.0761
_refine_ls_wR_factor_ref 0.0899
_reflns_number_gt 4247
_reflns_number_total 5420
_reflns_threshold_expression >2sigma(I)
_cod_data_source_file om4004303_si_002.cif
_cod_data_source_block 13
_cod_original_cell_volume 2393.07(8)
_cod_database_code 4081212
_cell_oxdiff_length_a 11.0513(5)
_cell_oxdiff_length_b 19.4539(6)
_cell_oxdiff_length_c 11.6604(5)
_cell_oxdiff_angle_alpha 89.970(3)
_cell_oxdiff_angle_beta 107.331(4)
_cell_oxdiff_angle_gamma 89.983(3)
_cell_oxdiff_volume 2393.07(16)
_cell_oxdiff_measurement_reflns_used 5891

loop_
_symmetry_equiv_pos_as_xyz
'x, y, z'
'-x, y+1/2, -z+1/2'
'-x, -y, -z'
'x, -y-1/2, z-1/2'

loop_
_atom_site_label
_atom_site_type_symbol
_atom_site_fract_x
_atom_site_fract_y
_atom_site_fract_z
_atom_site_U_iso_or_equiv
_atom_site_adp_type
_atom_site_occupancy
_atom_site_symmetry_multiplicity
_atom_site_calc_flag
_atom_site_refinement_flags
Pd1 Pd 0.5000 0.0000 1.0000 0.03577(9) Uani 1 2 d S
Cl1 Cl 0.32890(8) 0.07247(5) 0.95069(8) 0.0654(3) Uani 1 1 d .
P1 P 0.51827(7) 0.01880(3) 0.80912(6) 0.03667(17) Uani 1 1 d .
C1 C 0.6614(3) -0.01939(14) 0.7873(3) 0.0423(7) Uani 1 1 d .
C2 C 0.6621(3) -0.07662(15) 0.7192(3) 0.0536(8) Uani 1 1 d .
C3 C 0.7724(4) -0.10330(18) 0.7045(3) 0.0696(11) Uani 1 1 d .
C4 C 0.8834(4) -0.0715(2) 0.7569(4) 0.0710(11) Uani 1 1 d .
C5 C 0.8869(3) -0.01396(19) 0.8244(3) 0.0616(9) Uani 1 1 d .
F2 F 0.5556(2) -0.10977(10) 0.6620(2) 0.0817(7) Uani 1 1 d .
F3 F 0.7667(3) -0.15855(12) 0.6359(2) 0.1087(9) Uani 1 1 d .
F4 F 0.9904(2) -0.09595(14) 0.7411(2) 0.1089(9) Uani 1 1 d .
F5 F 1.00056(19) 0.01534(13) 0.8739(2) 0.0887(7) Uani 1 1 d .
C6 C 0.7789(3) 0.01295(15) 0.8445(3) 0.0482(7) Uani 1 1 d .
C7 C 0.7871(3) 0.07157(16) 0.9252(3) 0.0503(7) Uani 1 1 d .
H7 H 0.7304 0.0711 0.9703 0.060 Uiso 1 1 calc R
C8 C 0.8637(3) 0.12475(19) 0.9425(3) 0.0654(9) Uani 1 1 d .
H8 H 0.9213 0.1284 0.8987 0.079 Uiso 1 1 calc R
C9 C 0.8598(3) 0.17883(18) 1.0301(3) 0.0606(9) Uani 1 1 d .
O1 O 0.7677(2) 0.18355(13) 1.0659(3) 0.0784(8) Uani 1 1 d .
C10 C 0.9706(3) 0.22568(19) 1.0753(3) 0.0646(10) Uani 1 1 d .
C11 C 1.0812(4) 0.2170(2) 1.0459(4) 0.0919(14) Uani 1 1 d .
H11 H 1.0885 0.1818 0.9943 0.110 Uiso 1 1 calc R
C12 C 1.1823(5) 0.2616(3) 1.0945(5) 0.1172(19) Uani 1 1 d .
H12 H 1.2574 0.2567 1.0748 0.141 Uiso 1 1 calc R
C13 C 1.1708(6) 0.3123(3) 1.1708(5) 0.114(2) Uani 1 1 d .
H13 H 1.2386 0.3419 1.2031 0.137 Uiso 1 1 calc R
C14 C 1.0631(5) 0.3204(2) 1.2002(4) 0.1025(16) Uani 1 1 d .
H14 H 1.0566 0.3553 1.2525 0.123 Uiso 1 1 calc R
C15 C 0.9627(4) 0.2771(2) 1.1531(4) 0.0818(12) Uani 1 1 d .
H15 H 0.8885 0.2827 1.1741 0.098 Uiso 1 1 calc R
C16 C 0.5308(3) 0.10497(13) 0.7536(3) 0.0413(6) Uani 1 1 d .
C17 C 0.5651(3) 0.11326(15) 0.6497(3) 0.0545(8) Uani 1 1 d .
H17 H 0.5776 0.0748 0.6074 0.065 Uiso 1 1 calc R
C18 C 0.5808(4) 0.17753(18) 0.6084(3) 0.0703(10) Uani 1 1 d .
H18 H 0.6039 0.1826 0.5385 0.084 Uiso 1 1 calc R
C19 C 0.5625(4) 0.23381(18) 0.6703(4) 0.0795(12) Uani 1 1 d .
H19 H 0.5725 0.2775 0.6420 0.095 Uiso 1 1 calc R
C20 C 0.5296(4) 0.22674(17) 0.7733(4) 0.0756(11) Uani 1 1 d .
H20 H 0.5180 0.2656 0.8152 0.091 Uiso 1 1 calc R
C21 C 0.5133(3) 0.16239(14) 0.8160(3) 0.0548(8) Uani 1 1 d .
H21 H 0.4907 0.1578 0.8863 0.066 Uiso 1 1 calc R
C22 C 0.3792(3) -0.02045(14) 0.7054(3) 0.0443(7) Uani 1 1 d .
C23 C 0.3106(4) 0.00953(19) 0.6004(3) 0.0717(11) Uani 1 1 d .
H23 H 0.3369 0.0510 0.5762 0.086 Uiso 1 1 calc R
C24 C 0.2020(4) -0.0222(3) 0.5302(4) 0.1021(16) Uani 1 1 d .
H24 H 0.1549 -0.0015 0.4590 0.123 Uiso 1 1 calc R
C25 C 0.1628(4) -0.0832(2) 0.5637(4) 0.0848(13) Uani 1 1 d .
H25 H 0.0905 -0.1044 0.5146 0.102 Uiso 1 1 calc R
C26 C 0.2287(4) -0.11272(18) 0.6678(4) 0.0681(10) Uani 1 1 d .
H26 H 0.2021 -0.1545 0.6906 0.082 Uiso 1 1 calc R
C27 C 0.3354(3) -0.08125(15) 0.7406(3) 0.0560(8) Uani 1 1 d .
H27 H 0.3784 -0.1009 0.8141 0.067 Uiso 1 1 calc R

loop_
_atom_site_aniso_label
_atom_site_aniso_U_11
_atom_site_aniso_U_22
_atom_site_aniso_U_33
_atom_site_aniso_U_23
_atom_site_aniso_U_13
_atom_site_aniso_U_12
Pd1 0.03468(16) 0.03613(16) 0.03623(16) 0.00368(12) 0.01016(12) 0.00360(13)
Cl1 0.0585(5) 0.0752(6) 0.0701(6) 0.0310(4) 0.0305(4) 0.0321(4)
P1 0.0393(4) 0.0342(3) 0.0364(4) 0.0013(3) 0.0111(3) 0.0008(3)
C1 0.0495(17) 0.0391(14) 0.0422(16) 0.0070(12) 0.0195(13) 0.0083(13)
C2 0.066(2) 0.0440(17) 0.056(2) 0.0021(15) 0.0269(17) 0.0038(16)
C3 0.100(3) 0.057(2) 0.065(2) 0.0018(18) 0.045(2) 0.026(2)
C4 0.071(3) 0.081(3) 0.074(3) 0.020(2) 0.042(2) 0.035(2)
C5 0.0485(19) 0.077(2) 0.062(2) 0.0157(18) 0.0209(17) 0.0149(18)
F2 0.0932(17) 0.0613(12) 0.0958(17) -0.0323(12) 0.0362(14) -0.0044(12)
F3 0.147(2) 0.0848(16) 0.112(2) -0.0229(14) 0.0654(19) 0.0385(16)
F4 0.0949(18) 0.133(2) 0.121(2) 0.0181(17) 0.0670(17) 0.0571(17)
F5 0.0441(12) 0.1217(19) 0.1032(18) 0.0130(14) 0.0264(12) 0.0119(12)
C6 0.0452(17) 0.0554(18) 0.0466(17) 0.0127(14) 0.0178(14) 0.0095(14)
C7 0.0378(16) 0.0602(19) 0.0519(19) 0.0046(15) 0.0120(14) -0.0011(15)
C8 0.056(2) 0.079(2) 0.065(2) -0.0020(19) 0.0240(18) -0.0136(19)
C9 0.054(2) 0.065(2) 0.058(2) 0.0020(17) 0.0101(17) -0.0098(18)
O1 0.0596(16) 0.0822(17) 0.097(2) -0.0181(15) 0.0291(15) -0.0119(14)
C10 0.060(2) 0.068(2) 0.058(2) 0.0115(18) 0.0051(18) -0.0180(18)
C11 0.074(3) 0.122(4) 0.079(3) -0.004(3) 0.021(2) -0.036(3)
C12 0.077(3) 0.175(5) 0.098(4) 0.000(4) 0.024(3) -0.060(4)
C13 0.102(4) 0.130(4) 0.090(4) 0.005(3) -0.002(3) -0.066(4)
C14 0.104(4) 0.091(3) 0.093(4) -0.010(3) -0.002(3) -0.033(3)
C15 0.078(3) 0.075(3) 0.082(3) -0.005(2) 0.007(2) -0.015(2)
C16 0.0398(15) 0.0364(14) 0.0454(16) 0.0031(12) 0.0092(13) -0.0016(12)
C17 0.071(2) 0.0444(16) 0.0503(19) 0.0033(14) 0.0211(17) -0.0078(16)
C18 0.089(3) 0.061(2) 0.063(2) 0.0132(18) 0.026(2) -0.016(2)
C19 0.100(3) 0.0426(19) 0.092(3) 0.017(2) 0.024(3) -0.016(2)
C20 0.101(3) 0.0354(17) 0.093(3) -0.0064(18) 0.032(3) -0.0032(18)
C21 0.065(2) 0.0400(16) 0.062(2) -0.0033(15) 0.0226(17) 0.0002(15)
C22 0.0467(16) 0.0432(15) 0.0422(16) -0.0030(12) 0.0120(13) -0.0037(13)
C23 0.071(2) 0.079(2) 0.051(2) 0.0177(18) -0.0034(17) -0.021(2)
C24 0.091(3) 0.128(4) 0.060(3) 0.027(3) -0.019(2) -0.040(3)
C25 0.070(3) 0.109(3) 0.067(3) -0.015(2) 0.007(2) -0.039(2)
C26 0.068(2) 0.061(2) 0.075(3) -0.0119(19) 0.020(2) -0.0251(19)
C27 0.061(2) 0.0460(17) 0.057(2) 0.0036(15) 0.0113(16) -0.0075(15)

loop_
_atom_type_symbol
_atom_type_description
_atom_type_scat_dispersion_real
_atom_type_scat_dispersion_imag
_atom_type_scat_source
C C 0.0033 0.0016 'International Tables Vol C Tables 4.2.6.8 and 6.1.1.4'
H H 0.0000 0.0000 'International Tables Vol C Tables 4.2.6.8 and 6.1.1.4'
O O 0.0106 0.0060 'International Tables Vol C Tables 4.2.6.8 and 6.1.1.4'
F F 0.0171 0.0103 'International Tables Vol C Tables 4.2.6.8 and 6.1.1.4'
Cl Cl 0.1484 0.1585 'International Tables Vol C Tables 4.2.6.8 and 6.1.1.4'
Pd Pd -0.9988 1.0072 'International Tables Vol C Tables 4.2.6.8 and 6.1.1.4'
P P 0.1023 0.0942 'International Tables Vol C Tables 4.2.6.8 and 6.1.1.4'

loop_
_exptl_crystal_face_index_h
_exptl_crystal_face_index_k
_exptl_crystal_face_index_l
_exptl_crystal_face_perp_dist
_exptl_oxdiff_crystal_face_indexfrac_h
_exptl_oxdiff_crystal_face_indexfrac_k
_exptl_oxdiff_crystal_face_indexfrac_l
_exptl_oxdiff_crystal_face_x
_exptl_oxdiff_crystal_face_y
_exptl_oxdiff_crystal_face_z
-3 -7 16 0.0791 -3.0000 -7.0000 16.0000 -0.5407 0.6763 0.5228
0 -27 3 0.1307 0.0000 -27.0000 3.0000 0.4240 0.3271 0.8480
-15 -2 6 0.1400 -15.0000 -2.0000 6.0000 -0.5829 -0.5030 0.5883
15 2 -6 0.1664 15.0000 2.0000 -6.0000 0.5829 0.5030 -0.5883
8 22 -6 0.1366 8.0000 22.0000 -6.0000 -0.0001 -0.0088 -0.9779
3 6 -16 0.0650 3.0000 6.0000 -16.0000 0.5606 -0.6697 -0.4930
-1 -11 -14 0.0690 -1.0000 -11.0000 -14.0000 0.7174 -0.6752 0.1610
-1 14 14 0.1604 -1.0000 14.0000 14.0000 -0.8300 0.5469 -0.1913
-1 -13 14 0.0755 -1.0000 -13.0000 14.0000 -0.2935 0.7253 0.6145

loop_
_geom_angle_atom_site_label_1
_geom_angle_atom_site_label_2
_geom_angle_atom_site_label_3
_geom_angle
_geom_angle_site_symmetry_1
_geom_angle_site_symmetry_3
Cl1 Pd1 Cl1 180.0 . 3_657
Cl1 Pd1 P1 87.89(3) . .
Cl1 Pd1 P1 92.11(3) 3_657 .
Cl1 Pd1 P1 92.11(3) . 3_657
Cl1 Pd1 P1 87.89(3) 3_657 3_657
P1 Pd1 P1 180.0 . 3_657
C22 P1 C16 106.83(13) . .
C22 P1 C1 109.36(14) . .
C16 P1 C1 99.43(13) . .
C22 P1 Pd1 105.91(10) . .
C16 P1 Pd1 121.62(10) . .
C1 P1 Pd1 113.20(9) . .
C2 C1 C6 118.1(3) . .
C2 C1 P1 124.4(2) . .
C6 C1 P1 117.5(2) . .
F2 C2 C1 121.8(3) . .
F2 C2 C3 115.8(3) . .
C1 C2 C3 122.4(3) . .
F3 C3 C4 121.1(4) . .
F3 C3 C2 119.6(4) . .
C4 C3 C2 119.3(3) . .
F4 C4 C3 119.9(4) . .
F4 C4 C5 119.8(4) . .
C3 C4 C5 120.3(3) . .
F5 C5 C4 117.3(3) . .
F5 C5 C6 120.6(3) . .
C4 C5 C6 122.0(4) . .
C5 C6 C1 117.8(3) . .
C5 C6 C7 120.7(3) . .
C1 C6 C7 121.4(3) . .
C8 C7 C6 128.7(3) . .
C7 C8 C9 121.2(3) . .
O1 C9 C8 119.5(3) . .
O1 C9 C10 121.1(3) . .
C8 C9 C10 119.4(3) . .
C15 C10 C11 119.4(4) . .
C15 C10 C9 118.3(4) . .
C11 C10 C9 122.3(4) . .
C10 C11 C12 119.0(5) . .
C13 C12 C11 119.9(5) . .
C14 C13 C12 120.9(5) . .
C13 C14 C15 120.0(5) . .
C10 C15 C14 120.7(5) . .
C21 C16 C17 119.1(3) . .
C21 C16 P1 121.5(2) . .
C17 C16 P1 119.3(2) . .
C18 C17 C16 120.7(3) . .
C19 C18 C17 119.6(3) . .
C18 C19 C20 120.5(3) . .
C19 C20 C21 120.5(3) . .
C16 C21 C20 119.5(3) . .
C23 C22 C27 118.7(3) . .
C23 C22 P1 123.5(2) . .
C27 C22 P1 117.6(2) . .
C22 C23 C24 119.6(3) . .
C25 C24 C23 121.0(4) . .
C26 C25 C24 119.9(4) . .
C25 C26 C27 120.1(3) . .
C26 C27 C22 120.6(3) . .

loop_
_geom_bond_atom_site_label_1
_geom_bond_atom_site_label_2
_geom_bond_distance
_geom_bond_site_symmetry_2
Pd1 Cl1 2.2903(7) .
Pd1 Cl1 2.2903(7) 3_657
Pd1 P1 2.3231(7) .
Pd1 P1 2.3232(7) 3_657
P1 C22 1.817(3) .
P1 C16 1.817(3) .
P1 C1 1.833(3) .
C1 C2 1.369(4) .
C1 C6 1.418(4) .
C2 F2 1.334(4) .
C2 C3 1.381(5) .
C3 F3 1.330(4) .
C3 C4 1.347(6) .
C4 F4 1.337(4) .
C4 C5 1.363(5) .
C5 F5 1.343(4) .
C5 C6 1.386(4) .
C6 C7 1.464(4) .
C7 C8 1.314(4) .
C8 C9 1.476(5) .
C9 O1 1.212(4) .
C9 C10 1.491(5) .
C10 C15 1.370(5) .
C10 C11 1.376(5) .
C11 C12 1.395(6) .
C12 C13 1.360(7) .
C13 C14 1.342(7) .
C14 C15 1.371(6) .
C16 C21 1.378(4) .
C16 C17 1.382(4) .
C17 C18 1.369(4) .
C18 C19 1.359(5) .
C19 C20 1.362(5) .
C20 C21 1.378(4) .
C22 C23 1.365(4) .
C22 C27 1.386(4) .
C23 C24 1.381(5) .
C24 C25 1.359(5) .
C25 C26 1.345(5) .
C26 C27 1.374(4) .
